data_4063607
loop_
_publ_author_name
'Pan, Jun'
'Kampf, Jeff W.'
'Ashe, Arthur J.'

_publ_section_title
;
 Tricarbonylchromium Complexes of 1,2-Dihydro-1,2-benzazaborines
;
_journal_issue 2
_journal_name_full Organometallics
_journal_page_first 506
_journal_page_last 511
_journal_paper_doi 10.1021/om800383v
_journal_volume 28
_journal_year 2009
_chemical_formula_moiety 'C17 H12 B Cr N O3'
_chemical_formula_sum 'C17 H12 B Cr N O3'
_chemical_formula_weight 341.09
_chemical_name_systematic
;

 ?

;
_space_group_IT_number 14
_symmetry_cell_setting monoclinic
_symmetry_space_group_name_Hall '-P 2yn'
_symmetry_space_group_name_H-M 'P 1 21/n 1'
_atom_sites_solution_hydrogens geom
_atom_sites_solution_primary direct
_atom_sites_solution_secondary difmap
_audit_creation_method SHELXL-97
_cell_angle_alpha 90.00
_cell_angle_beta 104.151(2)
_cell_angle_gamma 90.00
_cell_formula_units_Z 4
_cell_length_a 11.8163(16)
_cell_length_b 10.9188(14)
_cell_length_c 12.0946(16)
_cell_measurement_reflns_used 8844
_cell_measurement_temperature 123(2)
_cell_measurement_theta_max 28.36
_cell_measurement_theta_min 2.85
_cell_volume 1513.1(3)
_computing_cell_refinement 'Bruker SMART'
_computing_data_collection 'Bruker SMART'
_computing_data_reduction 'Bruker SHELXTL'
_computing_molecular_graphics 'Bruker SHELXTL'
_computing_publication_material 'Bruker SHELXTL'
_computing_structure_refinement 'Bruker SHELXTL'
_computing_structure_solution 'Bruker SHELXTL'
_diffrn_ambient_temperature 123(2)
_diffrn_measured_fraction_theta_full 0.992
_diffrn_measured_fraction_theta_max 0.992
_diffrn_measurement_device_type 'CCD area detector'
_diffrn_measurement_method 'phi and omega scans'
_diffrn_radiation_monochromator graphite
_diffrn_radiation_source 'fine-focus sealed tube'
_diffrn_radiation_type MoK\a
_diffrn_radiation_wavelength 0.71073
_diffrn_reflns_av_R_equivalents 0.0230
_diffrn_reflns_av_sigmaI/netI 0.0176
_diffrn_reflns_limit_h_max 15
_diffrn_reflns_limit_h_min -15
_diffrn_reflns_limit_k_max 14
_diffrn_reflns_limit_k_min -14
_diffrn_reflns_limit_l_max 16
_diffrn_reflns_limit_l_min -16
_diffrn_reflns_number 15374
_diffrn_reflns_theta_full 28.36
_diffrn_reflns_theta_max 28.36
_diffrn_reflns_theta_min 2.85
_exptl_absorpt_coefficient_mu 0.768
_exptl_absorpt_correction_T_max 0.8615
_exptl_absorpt_correction_T_min 0.6642
_exptl_absorpt_correction_type multi-scan
_exptl_absorpt_process_details
;
 'Blessing, R. Acta Cryst. (1995) A51 33-38'

 'Sheldrick, G.  SADABS (Version 2.10) Bruker/Siemens area

  detector absorption and other corrections, University of

  Gottingen, Germany 2003

;
_exptl_crystal_colour yellow
_exptl_crystal_density_diffrn 1.497
_exptl_crystal_density_method 'not measured'
_exptl_crystal_description needle
_exptl_crystal_F_000 696
_exptl_crystal_size_max 0.58
_exptl_crystal_size_mid 0.22
_exptl_crystal_size_min 0.20
_refine_diff_density_max 0.392
_refine_diff_density_min -0.291
_refine_diff_density_rms 0.057
_refine_ls_extinction_method none
_refine_ls_goodness_of_fit_ref 1.050
_refine_ls_hydrogen_treatment constr
_refine_ls_matrix_type full
_refine_ls_number_parameters 208
_refine_ls_number_reflns 3762
_refine_ls_number_restraints 0
_refine_ls_restrained_S_all 1.050
_refine_ls_R_factor_all 0.0351
_refine_ls_R_factor_gt 0.0304
_refine_ls_shift/su_max 0.001
_refine_ls_shift/su_mean 0.000
_refine_ls_structure_factor_coef Fsqd
_refine_ls_weighting_details 'calc w=1/[\s^2^(Fo^2^)+(0.0506P)^2^+0.6421P] where P=(Fo^2^+2Fc^2^)/3'
_refine_ls_weighting_scheme calc
_refine_ls_wR_factor_gt 0.0865
_refine_ls_wR_factor_ref 0.0900
_reflns_number_gt 3309
_reflns_number_total 3762
_reflns_threshold_expression >2sigma(I)
_cod_data_source_file om800383v_si_002.cif
_cod_data_source_block jph
_cod_depositor_comments
;
The following automatic conversions were performed:

'_symmetry_cell_setting' value 'Monoclinic' changed to 'monoclinic'
according to the built-in table from CIF Core dictionary named
'cif_core.dic' version 2.4.1 from 2010-06-29.

Automatic conversion script
Id: cif_fix_values 1715 2011-07-08 13:25:40Z adriana 
;
_cod_original_sg_symbol_H-M P2(1)/n
_cod_database_code 4063607

loop_
_symmetry_equiv_pos_as_xyz
'x, y, z'
'-x+1/2, y+1/2, -z+1/2'
'-x, -y, -z'
'x-1/2, -y-1/2, z-1/2'

loop_
_atom_site_label
_atom_site_type_symbol
_atom_site_fract_x
_atom_site_fract_y
_atom_site_fract_z
_atom_site_U_iso_or_equiv
_atom_site_adp_type
_atom_site_occupancy
_atom_site_symmetry_multiplicity
_atom_site_calc_flag
_atom_site_refinement_flags
N1 N 0.65945(10) 0.06931(11) 0.54567(10) 0.0228(2) Uani 1 1 d .
H1A H 0.7011 0.0209 0.5128 0.027 Uiso 1 1 calc R
Cr1 Cr 0.612690(18) 0.248882(17) 0.228043(17) 0.01910(8) Uani 1 1 d .
B1 B 0.56672(13) 0.13650(14) 0.47425(13) 0.0228(3) Uani 1 1 d .
C1 C 0.68853(12) 0.07525(12) 0.66411(11) 0.0225(3) Uani 1 1 d .
C2 C 0.78068(13) 0.00537(14) 0.72960(13) 0.0279(3) Uani 1 1 d .
H2A H 0.8253 -0.0459 0.6929 0.033 Uiso 1 1 calc R
C3 C 0.80658(13) 0.01105(14) 0.84740(13) 0.0304(3) Uani 1 1 d .
H3A H 0.8684 -0.0372 0.8912 0.036 Uiso 1 1 calc R
C4 C 0.74255(13) 0.08729(14) 0.90251(12) 0.0300(3) Uani 1 1 d .
H4A H 0.7607 0.0909 0.9834 0.036 Uiso 1 1 calc R
C5 C 0.65291(13) 0.15709(14) 0.83851(12) 0.0284(3) Uani 1 1 d .
H5A H 0.6100 0.2093 0.8762 0.034 Uiso 1 1 calc R
C6 C 0.62367(12) 0.15264(13) 0.71849(11) 0.0240(3) Uani 1 1 d .
C7 C 0.52877(14) 0.22382(14) 0.65164(13) 0.0297(3) Uani 1 1 d .
H7A H 0.4860 0.2757 0.6898 0.036 Uiso 1 1 calc R
C8 C 0.49827(14) 0.21935(15) 0.53619(13) 0.0295(3) Uani 1 1 d .
H8A H 0.4351 0.2672 0.4943 0.035 Uiso 1 1 calc R
C9 C 0.54014(11) 0.12500(12) 0.34045(11) 0.0218(3) Uani 1 1 d .
C10 C 0.61084(12) 0.05656(13) 0.28390(12) 0.0237(3) Uani 1 1 d .
H10A H 0.6850 0.0206 0.3306 0.028 Uiso 1 1 calc R
C11 C 0.59247(13) 0.05668(12) 0.16393(12) 0.0249(3) Uani 1 1 d .
H11A H 0.6526 0.0203 0.1281 0.030 Uiso 1 1 calc R
C12 C 0.50204(12) 0.12848(13) 0.09788(12) 0.0257(3) Uani 1 1 d .
H12A H 0.4985 0.1424 0.0154 0.031 Uiso 1 1 calc R
C13 C 0.42737(12) 0.19515(13) 0.15022(12) 0.0261(3) Uani 1 1 d .
H13A H 0.3722 0.2564 0.1048 0.031 Uiso 1 1 calc R
C14 C 0.44776(12) 0.19411(13) 0.26986(12) 0.0242(3) Uani 1 1 d .
H14A H 0.4064 0.2558 0.3068 0.029 Uiso 1 1 calc R
C15 C 0.59950(13) 0.39823(14) 0.29552(13) 0.0293(3) Uani 1 1 d .
C16 C 0.64709(16) 0.33292(16) 0.10968(13) 0.0379(4) Uani 1 1 d .
C17 C 0.76851(14) 0.24642(13) 0.30345(14) 0.0289(3) Uani 1 1 d .
O1 O 0.59397(12) 0.49199(11) 0.33712(13) 0.0480(3) Uani 1 1 d .
O2 O 0.66792(15) 0.38796(15) 0.03512(10) 0.0619(5) Uani 1 1 d .
O3 O 0.86521(11) 0.24300(12) 0.35308(13) 0.0440(3) Uani 1 1 d .

loop_
_atom_site_aniso_label
_atom_site_aniso_U_11
_atom_site_aniso_U_22
_atom_site_aniso_U_33
_atom_site_aniso_U_23
_atom_site_aniso_U_13
_atom_site_aniso_U_12
N1 0.0247(5) 0.0206(5) 0.0250(5) -0.0019(4) 0.0095(4) 0.0008(4)
Cr1 0.02011(13) 0.01856(13) 0.01895(13) -0.00322(7) 0.00538(9) -0.00468(7)
B1 0.0240(7) 0.0187(7) 0.0275(7) 0.0003(5) 0.0098(6) -0.0025(5)
C1 0.0239(6) 0.0196(6) 0.0253(6) 0.0001(5) 0.0084(5) -0.0043(5)
C2 0.0256(7) 0.0273(7) 0.0313(7) 0.0002(5) 0.0081(6) 0.0005(5)
C3 0.0272(7) 0.0317(8) 0.0313(7) 0.0042(6) 0.0052(6) -0.0036(6)
C4 0.0319(7) 0.0342(8) 0.0247(6) 0.0012(6) 0.0086(6) -0.0095(6)
C5 0.0329(7) 0.0274(7) 0.0282(7) -0.0030(5) 0.0137(6) -0.0053(6)
C6 0.0263(7) 0.0205(6) 0.0273(7) -0.0004(5) 0.0107(5) -0.0038(5)
C7 0.0352(8) 0.0264(7) 0.0317(7) -0.0007(6) 0.0164(6) 0.0058(6)
C8 0.0316(8) 0.0279(7) 0.0305(7) 0.0028(6) 0.0107(6) 0.0077(6)
C9 0.0223(6) 0.0182(6) 0.0258(6) 0.0002(5) 0.0074(5) -0.0042(5)
C10 0.0252(6) 0.0199(6) 0.0254(6) -0.0013(5) 0.0053(5) -0.0012(5)
C11 0.0292(7) 0.0198(6) 0.0257(6) -0.0054(5) 0.0070(5) -0.0027(5)
C12 0.0284(7) 0.0226(6) 0.0243(6) -0.0047(5) 0.0025(5) -0.0077(5)
C13 0.0211(6) 0.0249(7) 0.0297(7) 0.0000(5) 0.0015(5) -0.0042(5)
C14 0.0199(6) 0.0235(7) 0.0297(7) -0.0001(5) 0.0070(5) -0.0028(5)
C15 0.0256(7) 0.0268(7) 0.0353(7) -0.0049(6) 0.0069(6) -0.0038(5)
C16 0.0472(9) 0.0411(9) 0.0248(7) -0.0074(6) 0.0075(6) -0.0251(7)
C17 0.0264(7) 0.0285(8) 0.0321(8) -0.0078(5) 0.0077(6) -0.0062(5)
O1 0.0413(7) 0.0314(6) 0.0696(9) -0.0219(6) 0.0102(6) -0.0024(5)
O2 0.0889(11) 0.0701(10) 0.0270(6) -0.0017(6) 0.0148(6) -0.0518(9)
O3 0.0246(6) 0.0511(8) 0.0518(8) -0.0106(5) 0.0011(5) -0.0058(5)

loop_
_atom_type_symbol
_atom_type_description
_atom_type_scat_dispersion_real
_atom_type_scat_dispersion_imag
_atom_type_scat_source
C C 0.0033 0.0016 'International Tables Vol C Tables 4.2.6.8 and 6.1.1.4'
H H 0.0000 0.0000 'International Tables Vol C Tables 4.2.6.8 and 6.1.1.4'
B B 0.0013 0.0007 'International Tables Vol C Tables 4.2.6.8 and 6.1.1.4'
N N 0.0061 0.0033 'International Tables Vol C Tables 4.2.6.8 and 6.1.1.4'
O O 0.0106 0.0060 'International Tables Vol C Tables 4.2.6.8 and 6.1.1.4'
Cr Cr 0.3209 0.6236 'International Tables Vol C Tables 4.2.6.8 and 6.1.1.4'

loop_
_geom_angle_atom_site_label_1
_geom_angle_atom_site_label_2
_geom_angle_atom_site_label_3
_geom_angle
C1 N1 B1 124.15(12)
C16 Cr1 C17 90.48(8)
C16 Cr1 C15 87.81(7)
C17 Cr1 C15 88.64(6)
C16 Cr1 C10 137.55(7)
C17 Cr1 C10 85.31(6)
C15 Cr1 C10 134.14(6)
C16 Cr1 C14 133.77(7)
C17 Cr1 C14 135.38(6)
C15 Cr1 C14 87.91(6)
C10 Cr1 C14 66.28(5)
C16 Cr1 C12 86.96(6)
C17 Cr1 C12 133.40(6)
C15 Cr1 C12 137.63(6)
C10 Cr1 C12 66.72(5)
C14 Cr1 C12 66.56(5)
C16 Cr1 C11 103.04(6)
C17 Cr1 C11 99.64(6)
C15 Cr1 C11 166.20(6)
C10 Cr1 C11 37.15(5)
C14 Cr1 C11 78.44(5)
C12 Cr1 C11 36.88(5)
C16 Cr1 C9 166.72(6)
C17 Cr1 C9 100.11(6)
C15 Cr1 C9 100.34(6)
C10 Cr1 C9 37.18(5)
C14 Cr1 C9 37.43(5)
C12 Cr1 C9 79.95(5)
C11 Cr1 C9 67.48(5)
C16 Cr1 C13 100.61(6)
C17 Cr1 C13 163.57(6)
C15 Cr1 C13 103.74(6)
C10 Cr1 C13 78.32(5)
C14 Cr1 C13 36.86(5)
C12 Cr1 C13 36.83(5)
C11 Cr1 C13 66.22(5)
C9 Cr1 C13 67.40(5)
N1 B1 C8 115.45(12)
N1 B1 C9 120.87(12)
C8 B1 C9 123.68(13)
N1 C1 C2 121.18(12)
N1 C1 C6 118.93(12)
C2 C1 C6 119.89(13)
C3 C2 C1 120.14(14)
C2 C3 C4 120.54(14)
C5 C4 C3 119.49(14)
C4 C5 C6 121.38(14)
C1 C6 C5 118.55(13)
C1 C6 C7 120.01(13)
C5 C6 C7 121.43(13)
C8 C7 C6 122.26(13)
C7 C8 B1 119.19(13)
C10 C9 C14 116.47(12)
C10 C9 B1 123.03(12)
C14 C9 B1 120.25(12)
C10 C9 Cr1 70.47(8)
C14 C9 Cr1 70.52(7)
B1 C9 Cr1 124.55(9)
C11 C10 C9 122.34(13)
C11 C10 Cr1 72.28(8)
C9 C10 Cr1 72.36(8)
C12 C11 C10 119.23(13)
C12 C11 Cr1 71.02(8)
C10 C11 Cr1 70.57(7)
C11 C12 C13 120.37(13)
C11 C12 Cr1 72.10(8)
C13 C12 Cr1 72.52(8)
C14 C13 C12 119.31(13)
C14 C13 Cr1 70.50(8)
C12 C13 Cr1 70.65(8)
C13 C14 C9 122.22(13)
C13 C14 Cr1 72.65(8)
C9 C14 Cr1 72.05(7)
O1 C15 Cr1 178.30(14)
O2 C16 Cr1 178.82(19)
O3 C17 Cr1 178.06(16)

loop_
_geom_bond_atom_site_label_1
_geom_bond_atom_site_label_2
_geom_bond_distance
N1 C1 1.3906(17)
N1 B1 1.4220(19)
Cr1 C16 1.8279(16)
Cr1 C17 1.8443(17)
Cr1 C15 1.8471(15)
Cr1 C10 2.2076(14)
Cr1 C14 2.2121(13)
Cr1 C12 2.2158(13)
Cr1 C11 2.2298(14)
Cr1 C9 2.2322(13)
Cr1 C13 2.2400(14)
B1 C8 1.526(2)
B1 C9 1.576(2)
C1 C2 1.405(2)
C1 C6 1.4073(19)
C2 C3 1.384(2)
C3 C4 1.399(2)
C4 C5 1.379(2)
C5 C6 1.4084(19)
C6 C7 1.439(2)
C7 C8 1.355(2)
C9 C10 1.4155(19)
C9 C14 1.4263(19)
C10 C11 1.4137(19)
C11 C12 1.406(2)
C12 C13 1.408(2)
C13 C14 1.4076(19)
C15 O1 1.1495(19)
C16 O2 1.159(2)
C17 O3 1.154(2)
